data_7054044
loop_
_publ_author_name
'Pereira, Mateus Brum'
'Kopp, Cristi\'eli R.'
'Fontana, Liniquer A.'
'de Oliveira, Gelson Manzoni'
'Back, Davi Fernando'
'Piquini, Paulo C.'
'Villetti, Marcos A.'

_publ_section_title
;
 Synthesis, X-ray structural features, DFT calculations and fluorescence
 studies of a new pyridoxal-benzimidazole ligand and its respective
 molybdenum complex
;
_journal_issue 7
_journal_name_full 'New Journal of Chemistry'
_journal_page_first 3092
_journal_paper_doi 10.1039/c4nj00259h
_journal_volume 38
_journal_year 2014
_chemical_formula_moiety 'C18 H28 Mo N3 O8.50 S2'
_chemical_formula_sum 'C18 H28 Mo N3 O8.5 S2'
_chemical_formula_weight 582.49
_chemical_melting_point 473
_chemical_name_common 'Pyridoxal phenylene molybdenum complex'
_chemical_name_systematic
;
?
;
_space_group_IT_number 2
_symmetry_cell_setting triclinic
_symmetry_space_group_name_Hall '-P 1'
_symmetry_space_group_name_H-M 'P -1'
_atom_sites_solution_hydrogens geom
_atom_sites_solution_primary direct
_atom_sites_solution_secondary difmap
_audit_conform_dict_location ftp://ftp.iucr.org/pub/cif_core.dic
_audit_conform_dict_name cif_core.dic
_audit_conform_dict_version 2.3
_audit_creation_date 2011-12-01T18:03:32-00:00
_audit_creation_method 'WinGX routine CIF_UPDATE'
_cell_angle_alpha 74.4380(10)
_cell_angle_beta 81.1780(10)
_cell_angle_gamma 80.1810(10)
_cell_formula_units_Z 2
_cell_length_a 9.6409(2)
_cell_length_b 9.7269(2)
_cell_length_c 13.3073(2)
_cell_measurement_reflns_used 4557
_cell_measurement_temperature 293(2)
_cell_measurement_theta_max 25.0745
_cell_measurement_theta_min 2.194
_cell_volume 1176.91(4)
_computing_cell_refinement 'BRUKER SANT'
_computing_data_collection 'BRUKER APEX-II'
_computing_data_reduction 'BRUKER SOFTWARE'
_computing_molecular_graphics 'ORTEP-3 (Farrugia, 2000)'
_computing_publication_material 'SHELXL-97 (Sheldrick, 1997)'
_computing_structure_refinement 'SHELXL-97 (Sheldrick, 1997)'
_computing_structure_solution 'SHELXL97 (Sheldrick, 1997)'
_diffrn_ambient_temperature 293(2)
_diffrn_detector_area_resol_mean none
_diffrn_measured_fraction_theta_full 0.993
_diffrn_measured_fraction_theta_max 0.993
_diffrn_measurement_device_type 'X8 APEX II'
_diffrn_measurement_method 'phi and omega scans'
_diffrn_radiation_monochromator graphite
_diffrn_radiation_type MoK\a
_diffrn_radiation_wavelength 0.71073
_diffrn_reflns_av_R_equivalents 0.0685
_diffrn_reflns_av_unetI/netI 0.0758
_diffrn_reflns_limit_h_max 12
_diffrn_reflns_limit_h_min -12
_diffrn_reflns_limit_k_max 12
_diffrn_reflns_limit_k_min -12
_diffrn_reflns_limit_l_max 16
_diffrn_reflns_limit_l_min -16
_diffrn_reflns_number 19189
_diffrn_reflns_theta_full 26.79
_diffrn_reflns_theta_max 26.79
_diffrn_reflns_theta_min 2.37
_diffrn_standards_decay_% none
_diffrn_standards_interval_count none
_diffrn_standards_interval_time none
_diffrn_standards_number none
_exptl_absorpt_coefficient_mu 0.786
_exptl_absorpt_correction_T_max 0.9836
_exptl_absorpt_correction_T_min 0.9276
_exptl_absorpt_correction_type gaussian
_exptl_absorpt_process_details XPREP
_exptl_crystal_colour yellow
_exptl_crystal_density_diffrn 1.644
_exptl_crystal_density_meas ?
_exptl_crystal_density_method 'not measured'
_exptl_crystal_description block
_exptl_crystal_F_000 598
_exptl_crystal_size_max 0.177
_exptl_crystal_size_mid 0.105
_exptl_crystal_size_min 0.046
_refine_diff_density_max 1.267
_refine_diff_density_min -0.591
_refine_diff_density_rms 0.112
_refine_ls_extinction_coef none
_refine_ls_extinction_method none
_refine_ls_goodness_of_fit_ref 1.012
_refine_ls_hydrogen_treatment constr
_refine_ls_matrix_type full
_refine_ls_number_parameters 274
_refine_ls_number_reflns 4998
_refine_ls_number_restraints 3
_refine_ls_restrained_S_all 1.533
_refine_ls_R_factor_all 0.0813
_refine_ls_R_factor_gt 0.0523
_refine_ls_shift/su_max 0.001
_refine_ls_shift/su_mean 0
_refine_ls_structure_factor_coef Fsqd
_refine_ls_weighting_details 'calc w=1/[\s^2^(Fo^2^)+(0.0719P)^2^+0.0000P] where P=(Fo^2^+2Fc^2^)/3'
_refine_ls_weighting_scheme calc
_refine_ls_wR_factor_gt 0.1222
_refine_ls_wR_factor_ref 0.1388
_reflns_number_gt 3465
_reflns_number_total 4998
_reflns_threshold_expression >2sigma(I)
_cod_data_source_file c4nj00259h2.cif
_cod_data_source_block teste1
_cod_depositor_comments
;
The following automatic conversions were performed:

'_chemical_melting_point' value '473K' was changed to '473' - the
value should be numeric and without a unit designator.

Automatic conversion script
Id: cif_fix_values 2281 2013-09-26 08:29:07Z andrius 

 Adding full bibliography for 7054044--7054045.cif.

The following automatic conversions were performed:

'_exptl_crystal_density_meas' value 'none' was changed to '?' - the
value is perceived as not measured.

Automatic conversion script
Id: cif_fix_values 3008 2015-01-20 13:52:24Z robertas 
;
_cod_original_sg_symbol_Hall -P1
_cod_original_sg_symbol_H-M P-1
_cod_original_formula_sum 'C18 H28 Mo N3 O8.50 S2'
_cod_database_code 7054044

loop_
_symmetry_equiv_pos_as_xyz
'x, y, z'
'-x, -y, -z'

loop_
_atom_site_label
_atom_site_type_symbol
_atom_site_fract_x
_atom_site_fract_y
_atom_site_fract_z
_atom_site_U_iso_or_equiv
_atom_site_adp_type
_atom_site_occupancy
_atom_site_symmetry_multiplicity
_atom_site_calc_flag
_atom_site_refinement_flags
Mo Mo 0.96277(7) 0.50137(6) 0.86474(4) 0.0310(2) Uani 1 1 d .
S2 S 0.4635(2) 0.3679(3) 0.80260(19) 0.0584(6) Uani 1 1 d .
S1 S 0.4206(3) 0.0035(3) 0.6954(2) 0.0649(7) Uani 1 1 d .
O4 O 0.8028 0.3392 0.9444 0.038 Uani 1 1 d D
O6 O 0.928 0.0156 0.6192 0.043 Uani 1 1 d .
H6 H 1.0057 -0.0296 0.6064 0.065 Uiso 1 1 calc R
O1 O 1.0841(6) 0.6033(5) 0.7870(4) 0.0416(13) Uani 1 1 d .
N3 N 0.8956 0.2899 0.628 0.0296(13) Uani 1 1 d D
O2 O 0.8086(6) 0.6161(5) 0.8500(4) 0.0403(13) Uani 1 1 d .
O5 O 1.0964(5) 0.3111(5) 0.8776(3) 0.0321(11) Uani 1 1 d .
N1 N 1.1518(6) -0.0711(6) 0.9219(4) 0.0319(13) Uani 1 1 d .
O9 O 0.1609 -0.1817 0.6073 0.0538(15) Uani 1 1 d .
N2 N 0.9214(6) 0.4277(6) 0.7313(4) 0.0252(12) Uani 1 1 d .
C3 C 1.0023(7) 0.1657(7) 0.7920(5) 0.0270(14) Uani 1 1 d .
C1 C 1.1640(7) 0.0615(7) 0.9256(5) 0.0281(15) Uani 1 1 d .
O8 O 0.6069(7) 0.2913(8) 0.8262(5) 0.075(2) Uani 1 1 d .
O3 O 1 0.5 1 0.0440(19) Uani 1 2 d S
C13 C 0.8344(7) 0.6659(7) 0.6096(5) 0.0329(16) Uani 1 1 d .
H13 H 0.8463 0.7253 0.6511 0.039 Uiso 1 1 calc R
C9 C 0.8515(7) 0.4301(7) 0.5766(5) 0.0298(15) Uani 1 1 d .
C7 C 0.8895(8) -0.0151(8) 0.7296(5) 0.0368(17) Uani 1 1 d .
H7A H 0.8829 -0.1173 0.7554 0.044 Uiso 1 1 calc R
H7B H 0.7961 0.0365 0.7434 0.044 Uiso 1 1 calc R
C12 C 0.7839(8) 0.7218(8) 0.5128(6) 0.0425(19) Uani 1 1 d .
H12 H 0.7597 0.8209 0.4898 0.051 Uiso 1 1 calc R
C8 C 0.9389(7) 0.2934(7) 0.7203(5) 0.0249(14) Uani 1 1 d .
C5 C 1.0644(7) -0.0883(7) 0.8572(5) 0.0333(16) Uani 1 1 d .
H5 H 1.0537 -0.1817 0.8575 0.04 Uiso 1 1 calc R
C4 C 0.9904(7) 0.0240(7) 0.7911(5) 0.0287(15) Uani 1 1 d .
O7 O 0.4034(8) -0.1096(10) 0.6425(6) 0.096(3) Uani 1 1 d .
C11 C 0.7683(8) 0.6353(9) 0.4491(5) 0.0427(19) Uani 1 1 d .
H11 H 0.7351 0.6779 0.3843 0.051 Uiso 1 1 calc R
C10 C 0.8006(8) 0.4885(8) 0.4791(5) 0.0382(18) Uani 1 1 d .
H10 H 0.7892 0.4304 0.4365 0.046 Uiso 1 1 calc R
C14 C 0.8664(7) 0.5177(7) 0.6417(5) 0.0291(15) Uani 1 1 d .
C6 C 1.2634(8) 0.0793(8) 0.9967(5) 0.0392(18) Uani 1 1 d .
H6A H 1.307 -0.0138 1.0322 0.059 Uiso 1 1 calc R
H6B H 1.2113 0.1282 1.0475 0.059 Uiso 1 1 calc R
H6C H 1.3352 0.1348 0.9557 0.059 Uiso 1 1 calc R
C2 C 1.0860(7) 0.1849(7) 0.8646(5) 0.0275(15) Uani 1 1 d .
C16 C 0.5583(10) 0.0944(13) 0.6163(8) 0.076(3) Uani 1 1 d .
H16A H 0.5245 0.153 0.5521 0.114 Uiso 1 1 calc R
H16B H 0.6367 0.0252 0.6007 0.114 Uiso 1 1 calc R
H16C H 0.5885 0.1543 0.6533 0.114 Uiso 1 1 calc R
C18 C 0.3959(12) 0.4558(15) 0.9030(9) 0.094(4) Uani 1 1 d .
H18A H 0.3746 0.3856 0.9673 0.141 Uiso 1 1 calc R
H18B H 0.3112 0.5196 0.8842 0.141 Uiso 1 1 calc R
H18C H 0.4652 0.5102 0.9122 0.141 Uiso 1 1 calc R
C17 C 0.4902(12) 0.5204(13) 0.6986(9) 0.097(4) Uani 1 1 d .
H17A H 0.5285 0.4904 0.6357 0.146 Uiso 1 1 calc R
H17B H 0.5552 0.573 0.7157 0.146 Uiso 1 1 calc R
H17C H 0.4014 0.5811 0.6877 0.146 Uiso 1 1 calc R
C15 C 0.5119(11) -0.0908(13) 0.8049(8) 0.078(3) Uani 1 1 d .
H15A H 0.4497 -0.1474 0.8567 0.117 Uiso 1 1 calc R
H15B H 0.543 -0.0231 0.8345 0.117 Uiso 1 1 calc R
H15C H 0.5925 -0.1529 0.7827 0.117 Uiso 1 1 calc R
H4A H 0.7384 0.3257 0.9047 0.053 Uiso 1 1 d D
H4B H 0.8145 0.2365 0.9828 0.043 Uiso 1 1 d D
H8B H 0.256 -0.2178 0.6033 0.333 Uiso 1 1 d .
H3 H 0.9011 0.2113 0.5937 0.08(3) Uiso 1 1 d D
H8A H 0.1007 -0.2555 0.6647 0.21(7) Uiso 1 1 d .

loop_
_atom_site_aniso_label
_atom_site_aniso_U_11
_atom_site_aniso_U_22
_atom_site_aniso_U_33
_atom_site_aniso_U_23
_atom_site_aniso_U_13
_atom_site_aniso_U_12
Mo 0.0536(4) 0.0172(3) 0.0242(3) -0.0070(2) -0.0099(3) -0.0029(3)
S2 0.0535(14) 0.0662(16) 0.0615(14) -0.0232(12) -0.0077(11) -0.0120(12)
S1 0.0520(14) 0.0766(19) 0.0663(15) -0.0214(14) -0.0148(12) 0.0037(13)
O4 0.048 0.026 0.035 -0.002 -0.006 -0.004
O6 0.069 0.031 0.036 -0.013 -0.021 -0.003
O1 0.067(4) 0.027(3) 0.034(3) -0.005(2) -0.008(2) -0.017(3)
N3 0.039(3) 0.022(3) 0.030(3) -0.010(2) -0.010(2) 0.000(3)
O2 0.061(3) 0.022(3) 0.033(3) -0.006(2) -0.008(2) 0.008(2)
O5 0.043(3) 0.023(3) 0.036(2) -0.013(2) -0.014(2) -0.003(2)
N1 0.044(4) 0.022(3) 0.029(3) -0.005(2) -0.012(3) 0.002(3)
O9 0.064(4) 0.038(3) 0.057(3) -0.013(3) -0.002(3) -0.001(3)
N2 0.037(3) 0.017(3) 0.022(3) -0.005(2) -0.006(2) -0.001(2)
C3 0.034(4) 0.022(4) 0.026(3) -0.009(3) -0.003(3) -0.002(3)
C1 0.034(4) 0.025(4) 0.027(3) -0.010(3) -0.003(3) -0.006(3)
O8 0.063(4) 0.074(5) 0.085(5) -0.013(4) -0.026(4) 0.003(4)
O3 0.074(5) 0.031(4) 0.029(3) -0.011(3) -0.011(3) -0.001(4)
C13 0.043(4) 0.023(4) 0.032(3) -0.006(3) -0.007(3) -0.002(3)
C9 0.035(4) 0.026(4) 0.032(3) -0.013(3) -0.011(3) 0.000(3)
C7 0.053(5) 0.020(4) 0.043(4) -0.012(3) -0.012(3) -0.008(3)
C12 0.059(5) 0.024(4) 0.039(4) 0.000(3) -0.014(4) 0.004(4)
C8 0.033(4) 0.021(3) 0.022(3) -0.006(3) -0.006(3) -0.002(3)
C5 0.043(4) 0.017(4) 0.041(4) -0.007(3) -0.009(3) -0.003(3)
C4 0.035(4) 0.024(4) 0.028(3) -0.006(3) -0.006(3) -0.002(3)
O7 0.092(6) 0.121(7) 0.097(6) -0.051(5) -0.016(4) -0.034(5)
C11 0.053(5) 0.041(5) 0.030(4) -0.002(3) -0.016(3) 0.007(4)
C10 0.054(5) 0.035(4) 0.029(3) -0.009(3) -0.017(3) -0.002(4)
C14 0.035(4) 0.023(4) 0.030(3) -0.007(3) -0.011(3) 0.001(3)
C6 0.048(5) 0.032(4) 0.038(4) -0.005(3) -0.015(3) -0.003(4)
C2 0.035(4) 0.023(4) 0.024(3) -0.005(3) -0.004(3) -0.002(3)
C16 0.056(6) 0.106(9) 0.068(6) -0.024(6) -0.015(5) -0.008(6)
C18 0.088(8) 0.119(11) 0.092(8) -0.065(8) 0.000(7) -0.012(8)
C17 0.075(8) 0.089(9) 0.100(9) 0.008(7) 0.002(7) 0.004(7)
C15 0.063(7) 0.099(9) 0.063(6) -0.011(6) -0.015(5) 0.005(6)

loop_
_atom_type_symbol
_atom_type_description
_atom_type_scat_dispersion_real
_atom_type_scat_dispersion_imag
_atom_type_scat_source
C C 0.0033 0.0016 'International Tables Vol C Tables 4.2.6.8 and 6.1.1.4'
H H 0 0 'International Tables Vol C Tables 4.2.6.8 and 6.1.1.4'
N N 0.0061 0.0033 'International Tables Vol C Tables 4.2.6.8 and 6.1.1.4'
O O 0.0106 0.006 'International Tables Vol C Tables 4.2.6.8 and 6.1.1.4'
Mo Mo -1.6832 0.6857 'International Tables Vol C Tables 4.2.6.8 and 6.1.1.4'
S S 0.1246 0.1234 'International Tables Vol C Tables 4.2.6.8 and 6.1.1.4'

loop_
_geom_angle_atom_site_label_1
_geom_angle_atom_site_label_2
_geom_angle_atom_site_label_3
_geom_angle
_geom_angle_site_symmetry_1
O1 Mo O2 102.4(3) .
O1 Mo O3 101.68(15) .
O2 Mo O3 102.79(15) .
O1 Mo O5 94.5(2) .
O2 Mo O5 157.7(2) .
O3 Mo O5 87.79(11) .
O1 Mo N2 91.2(2) .
O2 Mo N2 87.4(2) .
O3 Mo N2 161.28(14) .
O5 Mo N2 77.62(17) .
O1 Mo O4 168.70(15) .
O2 Mo O4 80.76(18) .
O3 Mo O4 88.05(2) .
O5 Mo O4 80.05(14) .
N2 Mo O4 78.02(14) .
O8 S2 C18 107.2(5) .
O8 S2 C17 106.5(5) .
C18 S2 C17 98.7(6) .
O7 S1 C16 105.3(5) .
O7 S1 C15 105.1(5) .
C16 S1 C15 99.0(5) .
C8 N3 C9 107.2(4) .
C2 O5 Mo 134.2(4) .
C1 N1 C5 118.9(6) .
C8 N2 C14 107.3(5) .
C8 N2 Mo 128.2(4) .
C14 N2 Mo 124.5(4) .
C4 C3 C2 117.9(6) .
C4 C3 C8 124.1(5) .
C2 C3 C8 118.0(6) .
N1 C1 C2 121.7(6) .
N1 C1 C6 118.4(6) .
C2 C1 C6 120.0(6) .
Mo O3 Mo 180 2_767
C12 C13 C14 116.9(6) .
N3 C9 C10 131.4(5) .
N3 C9 C14 107.1(5) .
C10 C9 C14 121.5(6) .
O6 C7 C4 115.0(6) .
C13 C12 C11 122.3(7) .
N2 C8 N3 111.0(5) .
N2 C8 C3 126.1(5) .
N3 C8 C3 122.8(5) .
N1 C5 C4 123.8(6) .
C5 C4 C3 118.7(6) .
C5 C4 C7 116.6(6) .
C3 C4 C7 124.3(6) .
C10 C11 C12 121.6(6) .
C11 C10 C9 116.9(6) .
C13 C14 N2 131.9(6) .
C13 C14 C9 120.7(6) .
N2 C14 C9 107.4(5) .
O5 C2 C3 123.1(6) .
O5 C2 C1 118.1(5) .
C3 C2 C1 118.7(6) .

loop_
_geom_bond_atom_site_label_1
_geom_bond_atom_site_label_2
_geom_bond_distance
_geom_bond_site_symmetry_2
Mo O1 1.702(5) .
Mo O2 1.703(5) .
Mo O3 1.8848(5) .
Mo O5 2.049(4) .
Mo N2 2.197(5) .
Mo O4 2.3279(6) .
S2 O8 1.491(6) .
S2 C18 1.760(10) .
S2 C17 1.761(12) .
S1 O7 1.499(8) .
S1 C16 1.768(11) .
S1 C15 1.772(9) .
O6 C7 1.422(7) .
N3 C8 1.367(5) .
N3 C9 1.378(7) .
O5 C2 1.307(7) .
N1 C1 1.329(8) .
N1 C5 1.352(8) .
N2 C8 1.333(8) .
N2 C14 1.394(8) .
C3 C4 1.406(9) .
C3 C2 1.416(8) .
C3 C8 1.452(9) .
C1 C2 1.422(9) .
C1 C6 1.505(9) .
O3 Mo 1.8848(5) 2_767
C13 C12 1.386(9) .
C13 C14 1.383(9) .
C9 C10 1.397(9) .
C9 C14 1.405(8) .
C7 C4 1.516(9) .
C12 C11 1.383(10) .
C5 C4 1.374(9) .
C11 C10 1.369(10) .

loop_
_geom_torsion_atom_site_label_1
_geom_torsion_atom_site_label_2
_geom_torsion_atom_site_label_3
_geom_torsion_atom_site_label_4
_geom_torsion
_geom_torsion_site_symmetry_4
O1 Mo O5 C2 -129.8(8) .
O2 Mo O5 C2 9.4(12) .
O3 Mo O5 C2 128.6(8) .
N2 Mo O5 C2 -39.5(8) .
O4 Mo O5 C2 40.2(8) .
O1 Mo N2 C8 119.5(8) .
O2 Mo N2 C8 -138.1(8) .
O3 Mo N2 C8 -14.5(12) .
O5 Mo N2 C8 25.1(7) .
O4 Mo N2 C8 -57.1(7) .
O1 Mo N2 C14 -62.6(7) .
O2 Mo N2 C14 39.8(7) .
O3 Mo N2 C14 163.4(5) .
O5 Mo N2 C14 -157.0(7) .
O4 Mo N2 C14 120.8(7) .
C5 N1 C1 C2 1.1(13) .
C5 N1 C1 C6 -179.0(9) .
O1 Mo O3 Mo -12E1(10) 2_767
O2 Mo O3 Mo 14E1(10) 2_767
O5 Mo O3 Mo -3E1(10) 2_767
N2 Mo O3 Mo 1E1(10) 2_767
O4 Mo O3 Mo 6E1(10) 2_767
C8 N3 C9 C10 178.1(10) .
C8 N3 C9 C14 -1.3(10) .
C14 C13 C12 C11 -1.6(16) .
C14 N2 C8 N3 -0.8(10) .
Mo N2 C8 N3 177.4(6) .
C14 N2 C8 C3 176.1(9) .
Mo N2 C8 C3 -5.7(13) .
C9 N3 C8 N2 1.3(10) .
C9 N3 C8 C3 -175.7(8) .
C4 C3 C8 N2 165.1(9) .
C2 C3 C8 N2 -17.9(14) .
C4 C3 C8 N3 -18.4(14) .
C2 C3 C8 N3 158.6(8) .
C1 N1 C5 C4 2.3(14) .
N1 C5 C4 C3 -1.6(15) .
N1 C5 C4 C7 -175.6(9) .
C2 C3 C4 C5 -2.4(13) .
C8 C3 C4 C5 174.5(9) .
C2 C3 C4 C7 171.1(9) .
C8 C3 C4 C7 -11.9(14) .
O6 C7 C4 C5 -112.7(9) .
O6 C7 C4 C3 73.6(11) .
C13 C12 C11 C10 0.6(17) .
C12 C11 C10 C9 -0.3(16) .
N3 C9 C10 C11 -178.4(10) .
C14 C9 C10 C11 1.0(15) .
C12 C13 C14 N2 177.9(10) .
C12 C13 C14 C9 2.3(14) .
C8 N2 C14 C13 -176.1(10) .
Mo N2 C14 C13 5.7(14) .
C8 N2 C14 C9 0.0(10) .
Mo N2 C14 C9 -178.3(6) .
N3 C9 C14 C13 177.4(9) .
C10 C9 C14 C13 -2.1(15) .
N3 C9 C14 N2 0.8(10) .
C10 C9 C14 N2 -178.7(9) .
Mo O5 C2 C1 -149.9(7) .
Mo O5 C2 C3 30.8(13) .
N1 C1 C2 O5 175.6(8) .
C6 C1 C2 O5 -4.2(13) .
N1 C1 C2 C3 -5.1(13) .
C6 C1 C2 C3 175.1(8) .
C4 C3 C2 O5 -175.1(8) .
C8 C3 C2 O5 7.7(13) .
C4 C3 C2 C1 5.6(13) .
C8 C3 C2 C1 -171.5(8) .
